data_7021573
loop_
_publ_author_name
'Chen, Yanmei'
'Chen, Wenqian'
'Ju, Zhenghua'
'Gao, Qian'
'Lei, Tao'
'Liu, Wei'
'Li, Yahong'
'Gao, Dandan'
'Li, Wu'

_publ_section_title
;
 Synthesis, structures and luminescent properties of a series of novel
 Sr(II)-Ln(III) (Ln = Eu, Gd, Tb) coordination polymers.
;
_journal_issue 29
_journal_name_full 'Dalton transactions (Cambridge, England : 2003)'
_journal_page_first 10495
_journal_page_last 10502
_journal_paper_doi 10.1039/c3dt51184g
_journal_volume 42
_journal_year 2013
_chemical_formula_moiety 'C21 H19 N3 O17 Sr Tb, C3 H5 N2, H2 O'
_chemical_formula_sum 'C24 H26 N5 O18 Sr Tb'
_chemical_formula_weight 919.04
_chemical_name_systematic
;
?
;
_space_group_IT_number 14
_symmetry_cell_setting monoclinic
_symmetry_space_group_name_Hall '-P 2yn'
_symmetry_space_group_name_H-M 'P 1 21/n 1'
_atom_sites_solution_hydrogens geom
_atom_sites_solution_primary direct
_atom_sites_solution_secondary difmap
_audit_creation_method SHELXL-97
_cell_angle_alpha 90.00
_cell_angle_beta 106.963(2)
_cell_angle_gamma 90.00
_cell_formula_units_Z 4
_cell_length_a 15.8140(17)
_cell_length_b 9.9086(11)
_cell_length_c 20.500(2)
_cell_measurement_reflns_used 6202
_cell_measurement_temperature 293(2)
_cell_measurement_theta_max 28.208
_cell_measurement_theta_min 2.303
_cell_volume 3072.5(6)
_computing_cell_refinement 'SAINT (Bruker, 2005)'
_computing_data_collection 'APEX-II (Bruker, 2005)'
_computing_data_reduction 'SAINT (Bruker, 2005)'
_computing_molecular_graphics 'SHELXTL (Sheldrick, 2008) and DIAMOND (Brandenburg, 1999)'
_computing_publication_material 'SHELXTL (Sheldrick, 2008)'
_computing_structure_refinement 'SHELXL-97 (Sheldrick, 2008)'
_computing_structure_solution 'SHELXS-97 (Sheldrick, 2008)'
_diffrn_ambient_temperature 293(2)
_diffrn_measured_fraction_theta_full 0.998
_diffrn_measured_fraction_theta_max 0.998
_diffrn_measurement_device_type 'Bruker APEXII CCD'
_diffrn_measurement_method '\f and \w scans'
_diffrn_radiation_monochromator graphite
_diffrn_radiation_source 'fine-focus sealed tube'
_diffrn_radiation_type MoK\a
_diffrn_radiation_wavelength 0.71073
_diffrn_reflns_av_R_equivalents 0.0372
_diffrn_reflns_av_sigmaI/netI 0.0441
_diffrn_reflns_limit_h_max 20
_diffrn_reflns_limit_h_min -21
_diffrn_reflns_limit_k_max 11
_diffrn_reflns_limit_k_min -13
_diffrn_reflns_limit_l_max 27
_diffrn_reflns_limit_l_min -17
_diffrn_reflns_number 20993
_diffrn_reflns_theta_full 28.25
_diffrn_reflns_theta_max 28.25
_diffrn_reflns_theta_min 2.08
_exptl_absorpt_coefficient_mu 4.111
_exptl_absorpt_correction_T_max 0.4264
_exptl_absorpt_correction_T_min 0.3354
_exptl_absorpt_correction_type multi-scan
_exptl_absorpt_process_details 'SADABS (Bruker, 2005)'
_exptl_crystal_colour colourless
_exptl_crystal_density_diffrn 1.987
_exptl_crystal_density_meas ?
_exptl_crystal_density_method 'not measured'
_exptl_crystal_description polyhedron
_exptl_crystal_F_000 1808
_exptl_crystal_size_max 0.34
_exptl_crystal_size_mid 0.28
_exptl_crystal_size_min 0.25
_refine_diff_density_max 2.082
_refine_diff_density_min -0.534
_refine_diff_density_rms 0.138
_refine_ls_extinction_method none
_refine_ls_goodness_of_fit_ref 0.981
_refine_ls_hydrogen_treatment constr
_refine_ls_matrix_type full
_refine_ls_number_parameters 443
_refine_ls_number_reflns 7585
_refine_ls_number_restraints 0
_refine_ls_restrained_S_all 0.981
_refine_ls_R_factor_all 0.0524
_refine_ls_R_factor_gt 0.0362
_refine_ls_shift/su_max 0.007
_refine_ls_shift/su_mean 0.001
_refine_ls_structure_factor_coef Fsqd
_refine_ls_weighting_details 'calc w=1/[\s^2^(Fo^2^)+(0.0574P)^2^+0.0000P] where P=(Fo^2^+2Fc^2^)/3'
_refine_ls_weighting_scheme calc
_refine_ls_wR_factor_gt 0.0870
_refine_ls_wR_factor_ref 0.0946
_reflns_number_gt 5923
_reflns_number_total 7585
_reflns_threshold_expression >2sigma(I)
_cod_data_source_file c3dt51184g.txt
_cod_data_source_block CCDC899495
_cod_depositor_comments
;
The following automatic conversions were performed:

'_exptl_crystal_density_meas' value 'not measured' was changed to '?'
- the value is perceived as not measured.

Automatic conversion script
Id: cif_fix_values 3008 2015-01-20 13:52:24Z robertas 
;
_cod_original_sg_symbol_H-M 'P 21/n'
_cod_database_code 7021573

loop_
_symmetry_equiv_pos_as_xyz
'x, y, z'
'-x+1/2, y+1/2, -z+1/2'
'-x, -y, -z'
'x-1/2, -y-1/2, z-1/2'

loop_
_atom_site_label
_atom_site_type_symbol
_atom_site_fract_x
_atom_site_fract_y
_atom_site_fract_z
_atom_site_U_iso_or_equiv
_atom_site_adp_type
_atom_site_occupancy
_atom_site_symmetry_multiplicity
_atom_site_calc_flag
_atom_site_refinement_flags
Tb1 Tb 0.245491(11) 0.361523(16) 0.005557(8) 0.02771(7) Uani 1 1 d .
Sr1 Sr 0.10448(2) 0.62673(4) 0.217488(18) 0.03444(10) Uani 1 1 d .
O1 O 0.18147(17) 0.1923(3) -0.08001(13) 0.0373(6) Uani 1 1 d .
C1 C 0.3234(3) 0.1483(3) -0.0913(2) 0.0336(8) Uani 1 1 d .
N1 N 0.3523(2) 0.2292(3) -0.03791(15) 0.0309(6) Uani 1 1 d .
N2 N 0.25668(19) 0.6115(3) 0.00812(15) 0.0301(7) Uani 1 1 d .
O2 O 0.1896(2) 0.0756(3) -0.17069(15) 0.0531(8) Uani 1 1 d .
C2 C 0.3793(3) 0.0840(4) -0.1223(2) 0.0454(10) Uani 1 1 d .
H2 H 0.3573 0.0265 -0.1593 0.054 Uiso 1 1 calc R
O3 O 0.39967(17) 0.4060(3) 0.06083(14) 0.0390(6) Uani 1 1 d .
N3 N -0.12134(19) 0.7483(3) -0.03899(14) 0.0308(6) Uani 1 1 d .
C3 C 0.4686(3) 0.1083(5) -0.0964(3) 0.0589(13) Uani 1 1 d .
H3 H 0.5084 0.0666 -0.1156 0.071 Uiso 1 1 calc R
N4 N 0.1207(3) 0.8001(4) 0.75091(18) 0.0510(9) Uani 1 1 d .
H4A H 0.1580 0.7486 0.7789 0.061 Uiso 1 1 calc R
O4 O 0.5433(2) 0.3752(3) 0.07206(19) 0.0609(10) Uani 1 1 d .
C4 C 0.4989(3) 0.1948(5) -0.0418(3) 0.0555(12) Uani 1 1 d .
H4 H 0.5590 0.2123 -0.0239 0.067 Uiso 1 1 calc R
O5 O 0.25720(18) 0.4642(3) -0.09772(12) 0.0364(6) Uani 1 1 d .
N5 N 0.0672(3) 0.9458(4) 0.67374(19) 0.0529(9) Uani 1 1 d .
H5 H 0.0628 1.0056 0.6425 0.063 Uiso 1 1 calc R
C5 C 0.4389(2) 0.2548(4) -0.0141(2) 0.0373(9) Uani 1 1 d .
O6 O 0.2514(2) 0.6440(3) -0.16425(14) 0.0413(7) Uani 1 1 d .
C6 C 0.2234(3) 0.1362(3) -0.1169(2) 0.0364(9) Uani 1 1 d .
O7 O 0.24547(18) 0.4695(3) 0.11254(12) 0.0353(6) Uani 1 1 d .
C7 C 0.4641(3) 0.3540(4) 0.0451(2) 0.0389(9) Uani 1 1 d .
C8 C 0.2587(2) 0.6793(4) -0.04799(18) 0.0298(7) Uani 1 1 d .
O8 O 0.24314(19) 0.6531(3) 0.17499(14) 0.0397(6) Uani 1 1 d .
O9 O 0.04827(18) 0.5895(3) 0.08801(14) 0.0429(7) Uani 1 1 d .
C9 C 0.2642(3) 0.8169(4) -0.0495(2) 0.0386(9) Uani 1 1 d .
H9 H 0.2647 0.8612 -0.0893 0.046 Uiso 1 1 calc R
C10 C 0.2690(3) 0.8898(4) 0.0097(2) 0.0445(10) Uani 1 1 d .
H10 H 0.2736 0.9834 0.0103 0.053 Uiso 1 1 calc R
O10 O -0.09806(17) 0.5557(3) 0.05216(13) 0.0365(6) Uani 1 1 d .
C11 C 0.2667(3) 0.8192(4) 0.0676(2) 0.0404(9) Uani 1 1 d .
H11 H 0.2703 0.8649 0.1079 0.048 Uiso 1 1 calc R
O11 O -0.28693(17) 0.8126(3) -0.09217(13) 0.0358(6) Uani 1 1 d .
C12 C 0.2591(2) 0.6812(4) 0.06457(18) 0.0307(7) Uani 1 1 d .
O12 O -0.25819(18) 0.9285(3) -0.17644(13) 0.0386(6) Uani 1 1 d .
C13 C 0.2556(2) 0.5893(4) -0.10862(18) 0.0311(7) Uani 1 1 d .
O13 O -0.0089(2) 0.8199(3) 0.16843(17) 0.0551(8) Uani 1 1 d .
H13A H -0.0431 0.8819 0.1744 0.066 Uiso 1 1 d R
H13B H -0.0360 0.7809 0.1313 0.066 Uiso 1 1 d R
C14 C 0.2484(2) 0.5961(4) 0.12260(19) 0.0312(8) Uani 1 1 d .
O14 O -0.0517(2) 0.5101(3) 0.19311(16) 0.0577(9) Uani 1 1 d .
H14A H -0.0855 0.5016 0.1526 0.069 Uiso 1 1 d R
H14B H -0.0968 0.5229 0.2069 0.069 Uiso 1 1 d R
C15 C -0.0377(3) 0.7174(4) -0.00566(19) 0.0352(8) Uani 1 1 d .
O15 O 0.0466(2) 0.6584(4) 0.31923(17) 0.0707(11) Uani 1 1 d .
H15A H -0.0063 0.6731 0.3193 0.085 Uiso 1 1 d R
H15B H 0.0905 0.6823 0.3523 0.085 Uiso 1 1 d R
O16 O 0.1698(2) 0.8698(3) 0.25555(17) 0.0564(9) Uani 1 1 d .
H16A H 0.1893 0.9342 0.2366 0.068 Uiso 1 1 d R
H16B H 0.1865 0.8965 0.2967 0.068 Uiso 1 1 d R
C16 C 0.0326(3) 0.7815(5) -0.0201(2) 0.0539(12) Uani 1 1 d .
H16 H 0.0904 0.7582 0.0034 0.065 Uiso 1 1 calc R
O17 O 0.1323(3) 0.3649(3) 0.2164(3) 0.0834(14) Uani 1 1 d .
H17A H 0.1197 0.3091 0.1834 0.100 Uiso 1 1 d R
H17B H 0.1867 0.3503 0.2362 0.100 Uiso 1 1 d R
C17 C 0.0158(3) 0.8803(6) -0.0698(3) 0.0699(17) Uani 1 1 d .
H17 H 0.0621 0.9254 -0.0798 0.084 Uiso 1 1 calc R
O18 O 0.1331(2) 0.2783(4) 0.72363(16) 0.0623(9) Uani 1 1 d .
H18A H 0.1575 0.2548 0.6935 0.075 Uiso 1 1 d R
H18B H 0.1382 0.2111 0.7502 0.075 Uiso 1 1 d R
C18 C -0.0713(3) 0.9112(5) -0.1044(2) 0.0518(11) Uani 1 1 d .
H18 H -0.0846 0.9771 -0.1382 0.062 Uiso 1 1 calc R
C19 C -0.1383(3) 0.8422(4) -0.08766(19) 0.0344(8) Uani 1 1 d .
C20 C -0.0274(3) 0.6111(4) 0.04891(19) 0.0338(8) Uani 1 1 d .
C21 C -0.2353(3) 0.8649(3) -0.12255(19) 0.0313(8) Uani 1 1 d .
C22 C 0.1405(3) 0.8865(4) 0.7079(2) 0.0463(11) Uani 1 1 d .
H22 H 0.1964 0.9018 0.7031 0.056 Uiso 1 1 calc R
C23 C -0.0019(4) 0.8983(6) 0.6952(3) 0.0656(14) Uani 1 1 d .
H23 H -0.0608 0.9244 0.6794 0.079 Uiso 1 1 calc R
C24 C 0.0336(4) 0.8053(6) 0.7441(3) 0.0659(14) Uani 1 1 d .
H24 H 0.0034 0.7548 0.7684 0.079 Uiso 1 1 calc R

loop_
_atom_site_aniso_label
_atom_site_aniso_U_11
_atom_site_aniso_U_22
_atom_site_aniso_U_33
_atom_site_aniso_U_23
_atom_site_aniso_U_13
_atom_site_aniso_U_12
Tb1 0.02865(11) 0.02265(9) 0.02990(10) 0.00015(6) 0.00550(7) 0.00093(7)
Sr1 0.02929(19) 0.0390(2) 0.03307(19) 0.00117(14) 0.00602(15) -0.00192(15)
O1 0.0352(15) 0.0351(14) 0.0402(15) -0.0087(12) 0.0090(12) -0.0025(12)
C1 0.038(2) 0.0262(18) 0.0355(19) 0.0007(14) 0.0097(16) 0.0000(15)
N1 0.0328(17) 0.0251(15) 0.0331(15) -0.0007(12) 0.0069(13) 0.0006(13)
N2 0.0298(17) 0.0237(15) 0.0367(17) -0.0001(11) 0.0093(14) 0.0025(12)
O2 0.0533(19) 0.0542(19) 0.0445(17) -0.0194(14) 0.0032(14) -0.0054(16)
C2 0.053(3) 0.036(2) 0.050(2) -0.0121(19) 0.019(2) 0.001(2)
O3 0.0327(14) 0.0392(15) 0.0433(15) -0.0098(12) 0.0082(12) -0.0008(12)
N3 0.0292(16) 0.0289(15) 0.0312(15) -0.0011(12) 0.0041(13) 0.0009(13)
C3 0.044(3) 0.065(3) 0.073(3) -0.018(3) 0.025(3) 0.008(2)
N4 0.064(3) 0.041(2) 0.044(2) 0.0102(16) 0.0090(18) 0.0053(19)
O4 0.0299(16) 0.079(3) 0.068(2) -0.0305(17) 0.0041(15) -0.0065(15)
C4 0.038(2) 0.060(3) 0.070(3) -0.020(2) 0.018(2) 0.001(2)
O5 0.0490(16) 0.0277(13) 0.0340(13) -0.0002(10) 0.0145(12) 0.0012(12)
N5 0.056(2) 0.046(2) 0.051(2) 0.0127(17) 0.0064(18) 0.0040(19)
C5 0.032(2) 0.036(2) 0.044(2) -0.0014(16) 0.0099(17) 0.0031(16)
O6 0.0471(17) 0.0417(16) 0.0360(15) 0.0090(12) 0.0137(13) 0.0009(13)
C6 0.044(2) 0.0234(18) 0.037(2) 0.0002(15) 0.0050(17) -0.0010(16)
O7 0.0438(16) 0.0280(13) 0.0347(13) 0.0029(10) 0.0125(12) 0.0030(12)
C7 0.033(2) 0.037(2) 0.045(2) -0.0051(17) 0.0085(18) -0.0039(17)
C8 0.0279(18) 0.0275(17) 0.0351(19) 0.0019(14) 0.0108(15) 0.0013(14)
O8 0.0423(16) 0.0407(16) 0.0393(15) -0.0069(12) 0.0170(13) -0.0029(12)
O9 0.0320(15) 0.0552(18) 0.0368(15) 0.0054(13) 0.0027(12) 0.0091(14)
C9 0.046(2) 0.0316(19) 0.041(2) 0.0058(16) 0.0174(18) 0.0017(18)
C10 0.058(3) 0.0231(19) 0.055(3) -0.0007(16) 0.021(2) -0.0050(17)
O10 0.0339(15) 0.0327(14) 0.0401(14) 0.0040(11) 0.0066(12) 0.0029(11)
C11 0.044(2) 0.032(2) 0.044(2) -0.0076(17) 0.0116(18) 0.0014(18)
O11 0.0305(14) 0.0323(14) 0.0418(15) 0.0060(11) 0.0063(12) 0.0037(11)
C12 0.0301(19) 0.0278(17) 0.0340(19) -0.0019(14) 0.0089(15) 0.0003(15)
O12 0.0415(16) 0.0362(15) 0.0323(14) 0.0051(11) 0.0017(12) 0.0010(13)
C13 0.0302(19) 0.0314(18) 0.0319(18) 0.0033(15) 0.0095(15) 0.0014(16)
O13 0.0457(18) 0.0482(18) 0.064(2) -0.0038(15) 0.0048(15) 0.0084(15)
C14 0.0265(18) 0.0323(19) 0.0332(19) -0.0023(15) 0.0063(15) 0.0018(15)
O14 0.0404(17) 0.072(2) 0.0540(19) 0.0121(16) 0.0036(14) -0.0127(16)
C15 0.033(2) 0.035(2) 0.0366(19) 0.0022(15) 0.0093(16) 0.0035(16)
O15 0.0366(18) 0.130(4) 0.0430(18) -0.0220(19) 0.0076(15) -0.0115(19)
O16 0.069(2) 0.0434(18) 0.0498(19) -0.0086(13) 0.0067(17) -0.0118(15)
C16 0.027(2) 0.064(3) 0.067(3) 0.018(2) 0.008(2) 0.002(2)
O17 0.055(2) 0.055(2) 0.140(4) -0.041(2) 0.027(3) -0.0103(17)
C17 0.038(3) 0.082(4) 0.089(4) 0.037(3) 0.016(3) -0.005(3)
O18 0.069(2) 0.065(2) 0.059(2) 0.0011(17) 0.0295(18) 0.0135(19)
C18 0.039(2) 0.056(3) 0.055(3) 0.019(2) 0.005(2) -0.003(2)
C19 0.035(2) 0.032(2) 0.0350(19) 0.0019(15) 0.0075(16) -0.0009(16)
C20 0.032(2) 0.035(2) 0.0316(19) -0.0064(15) 0.0055(16) 0.0070(16)
C21 0.035(2) 0.0245(17) 0.0306(18) -0.0019(14) 0.0036(15) 0.0017(15)
C22 0.047(3) 0.044(2) 0.047(2) 0.0019(18) 0.012(2) 0.001(2)
C23 0.050(3) 0.074(4) 0.072(4) 0.012(3) 0.017(3) 0.005(3)
C24 0.060(3) 0.069(3) 0.073(4) 0.014(3) 0.026(3) -0.007(3)

loop_
_atom_type_symbol
_atom_type_description
_atom_type_scat_dispersion_real
_atom_type_scat_dispersion_imag
_atom_type_scat_source
C C 0.0033 0.0016 'International Tables Vol C Tables 4.2.6.8 and 6.1.1.4'
H H 0.0000 0.0000 'International Tables Vol C Tables 4.2.6.8 and 6.1.1.4'
N N 0.0061 0.0033 'International Tables Vol C Tables 4.2.6.8 and 6.1.1.4'
O O 0.0106 0.0060 'International Tables Vol C Tables 4.2.6.8 and 6.1.1.4'
Sr Sr -1.5307 3.2498 'International Tables Vol C Tables 4.2.6.8 and 6.1.1.4'
Tb Tb -0.1723 4.1537 'International Tables Vol C Tables 4.2.6.8 and 6.1.1.4'

loop_
_geom_angle_atom_site_label_1
_geom_angle_atom_site_label_2
_geom_angle_atom_site_label_3
_geom_angle
_geom_angle_site_symmetry_1
_geom_angle_site_symmetry_3
O5 Tb1 O3 90.54(9) . .
O5 Tb1 O11 150.70(9) . 3_565
O3 Tb1 O11 76.45(9) . 3_565
O5 Tb1 O1 77.20(9) . .
O3 Tb1 O1 128.19(9) . .
O11 Tb1 O1 90.25(10) 3_565 .
O5 Tb1 O10 74.79(9) . 3_565
O3 Tb1 O10 149.62(10) . 3_565
O11 Tb1 O10 127.81(9) 3_565 3_565
O1 Tb1 O10 75.06(9) . 3_565
O5 Tb1 O7 128.78(9) . .
O3 Tb1 O7 76.27(9) . .
O11 Tb1 O7 74.01(9) 3_565 .
O1 Tb1 O7 147.56(9) . .
O10 Tb1 O7 92.17(9) 3_565 .
O5 Tb1 N2 64.74(9) . .
O3 Tb1 N2 75.61(9) . .
O11 Tb1 N2 133.79(9) 3_565 .
O1 Tb1 N2 135.84(9) . .
O10 Tb1 N2 74.07(9) 3_565 .
O7 Tb1 N2 64.05(9) . .
O5 Tb1 N1 70.99(9) . .
O3 Tb1 N1 64.36(9) . .
O11 Tb1 N1 79.71(9) 3_565 .
O1 Tb1 N1 64.04(9) . .
O10 Tb1 N1 131.01(9) 3_565 .
O7 Tb1 N1 136.70(9) . .
N2 Tb1 N1 118.66(10) . .
O5 Tb1 N3 133.75(9) . 3_565
O3 Tb1 N3 135.70(9) . 3_565
O11 Tb1 N3 63.72(9) 3_565 3_565
O1 Tb1 N3 72.71(9) . 3_565
O10 Tb1 N3 64.09(9) 3_565 3_565
O7 Tb1 N3 74.88(9) . 3_565
N2 Tb1 N3 118.92(10) . 3_565
N1 Tb1 N3 122.29(10) . 3_565
O15 Sr1 O9 140.41(10) . .
O15 Sr1 O8 143.87(10) . .
O9 Sr1 O8 74.89(9) . .
O15 Sr1 O13 81.61(12) . .
O9 Sr1 O13 73.50(10) . .
O8 Sr1 O13 110.41(10) . .
O15 Sr1 O17 103.34(14) . .
O9 Sr1 O17 81.81(13) . .
O8 Sr1 O17 86.37(11) . .
O13 Sr1 O17 144.62(12) . .
O15 Sr1 O14 70.54(11) . .
O9 Sr1 O14 73.66(10) . .
O8 Sr1 O14 144.62(10) . .
O13 Sr1 O14 75.44(10) . .
O17 Sr1 O14 73.52(12) . .
O15 Sr1 O12 75.84(10) . 4_676
O9 Sr1 O12 140.71(9) . 4_676
O8 Sr1 O12 74.06(9) . 4_676
O13 Sr1 O12 140.76(9) . 4_676
O17 Sr1 O12 72.78(12) . 4_676
O14 Sr1 O12 124.33(9) . 4_676
O15 Sr1 O16 81.26(12) . .
O9 Sr1 O16 115.03(10) . .
O8 Sr1 O16 73.30(10) . .
O13 Sr1 O16 67.18(10) . .
O17 Sr1 O16 147.95(12) . .
O14 Sr1 O16 135.83(11) . .
O12 Sr1 O16 77.86(9) 4_676 .
O15 Sr1 C14 160.56(10) . .
O9 Sr1 C14 59.02(9) . .
O8 Sr1 C14 18.01(9) . .
O13 Sr1 C14 110.04(10) . .
O17 Sr1 C14 76.50(12) . .
O14 Sr1 C14 126.61(10) . .
O12 Sr1 C14 85.75(9) 4_676 .
O16 Sr1 C14 88.92(10) . .
O15 Sr1 H13B 92.4 . .
O9 Sr1 H13B 57.5 . .
O8 Sr1 H13B 108.7 . .
O13 Sr1 H13B 17.2 . .
O17 Sr1 H13B 128.7 . .
O14 Sr1 H13B 66.4 . .
O12 Sr1 H13B 158.0 4_676 .
O16 Sr1 H13B 82.0 . .
C14 Sr1 H13B 102.9 . .
O15 Sr1 H15B 16.4 . .
O9 Sr1 H15B 156.4 . .
O8 Sr1 H15B 127.5 . .
O13 Sr1 H15B 89.6 . .
O17 Sr1 H15B 104.8 . .
O14 Sr1 H15B 86.3 . .
O12 Sr1 H15B 61.7 4_676 .
O16 Sr1 H15B 71.1 . .
C14 Sr1 H15B 144.3 . .
H13B Sr1 H15B 103.2 . .
C6 O1 Tb1 123.6(2) . .
N1 C1 C2 122.9(4) . .
N1 C1 C6 114.0(3) . .
C2 C1 C6 123.1(4) . .
C1 N1 C5 119.1(3) . .
C1 N1 Tb1 120.3(2) . .
C5 N1 Tb1 119.8(2) . .
C12 N2 C8 118.8(3) . .
C12 N2 Tb1 121.1(2) . .
C8 N2 Tb1 120.1(2) . .
C3 C2 C1 117.6(4) . .
C3 C2 H2 121.2 . .
C1 C2 H2 121.2 . .
C7 O3 Tb1 125.8(2) . .
C19 N3 C15 119.7(3) . .
C19 N3 Tb1 120.3(2) . 3_565
C15 N3 Tb1 119.9(2) . 3_565
C2 C3 C4 119.7(4) . .
C2 C3 H3 120.2 . .
C4 C3 H3 120.2 . .
C22 N4 C24 109.8(4) . .
C22 N4 H4A 125.1 . .
C24 N4 H4A 125.1 . .
C5 C4 C3 119.0(4) . .
C5 C4 H4 120.5 . .
C3 C4 H4 120.5 . .
C13 O5 Tb1 124.8(2) . .
C22 N5 C23 109.8(4) . .
C22 N5 H5 125.1 . .
C23 N5 H5 125.1 . .
N1 C5 C4 121.6(4) . .
N1 C5 C7 114.6(3) . .
C4 C5 C7 123.8(4) . .
O2 C6 O1 125.5(4) . .
O2 C6 C1 118.9(4) . .
O1 C6 C1 115.6(3) . .
C14 O7 Tb1 124.7(2) . .
O4 C7 O3 127.3(4) . .
O4 C7 C5 117.6(4) . .
O3 C7 C5 115.1(3) . .
N2 C8 C9 122.4(3) . .
N2 C8 C13 113.9(3) . .
C9 C8 C13 123.7(3) . .
C14 O8 Sr1 121.5(2) . .
C20 O9 Sr1 128.0(2) . .
C8 C9 C10 119.0(4) . .
C8 C9 H9 120.5 . .
C10 C9 H9 120.5 . .
C11 C10 C9 118.3(4) . .
C11 C10 H10 120.8 . .
C9 C10 H10 120.8 . .
C20 O10 Tb1 124.4(2) . 3_565
C12 C11 C10 119.2(4) . .
C12 C11 H11 120.4 . .
C10 C11 H11 120.4 . .
C21 O11 Tb1 125.0(2) . 3_565
N2 C12 C11 122.2(4) . .
N2 C12 C14 114.3(3) . .
C11 C12 C14 123.4(3) . .
C21 O12 Sr1 126.0(2) . 4_575
O6 C13 O5 125.7(4) . .
O6 C13 C8 118.3(3) . .
O5 C13 C8 116.0(3) . .
Sr1 O13 H13A 150.1 . .
Sr1 O13 H13B 97.0 . .
H13A O13 H13B 106.4 . .
O8 C14 O7 125.6(4) . .
O8 C14 C12 118.8(3) . .
O7 C14 C12 115.6(3) . .
O8 C14 Sr1 40.47(19) . .
O7 C14 Sr1 100.4(2) . .
C12 C14 Sr1 130.3(2) . .
Sr1 O14 H14A 121.0 . .
Sr1 O14 H14B 134.6 . .
H14A O14 H14B 89.4 . .
N3 C15 C16 121.5(4) . .
N3 C15 C20 114.6(3) . .
C16 C15 C20 123.9(4) . .
Sr1 O15 H15A 128.0 . .
Sr1 O15 H15B 106.5 . .
H15A O15 H15B 121.7 . .
Sr1 O16 H16A 135.3 . .
Sr1 O16 H16B 123.9 . .
H16A O16 H16B 99.8 . .
C17 C16 C15 119.3(4) . .
C17 C16 H16 120.4 . .
C15 C16 H16 120.4 . .
Sr1 O17 H17A 130.3 . .
Sr1 O17 H17B 108.2 . .
H17A O17 H17B 103.8 . .
C16 C17 C18 118.8(4) . .
C16 C17 H17 120.6 . .
C18 C17 H17 120.6 . .
H18A O18 H18B 105.9 . .
C19 C18 C17 118.8(4) . .
C19 C18 H18 120.6 . .
C17 C18 H18 120.6 . .
N3 C19 C18 122.0(4) . .
N3 C19 C21 114.4(3) . .
C18 C19 C21 123.7(4) . .
O9 C20 O10 126.0(4) . .
O9 C20 C15 118.1(4) . .
O10 C20 C15 115.9(3) . .
O12 C21 O11 125.9(4) . .
O12 C21 C19 119.5(4) . .
O11 C21 C19 114.6(3) . .
N5 C22 N4 107.5(4) . .
N5 C22 H22 126.2 . .
N4 C22 H22 126.2 . .
C24 C23 N5 105.9(5) . .
C24 C23 H23 127.1 . .
N5 C23 H23 127.1 . .
N4 C24 C23 107.0(5) . .
N4 C24 H24 126.5 . .
C23 C24 H24 126.5 . .

loop_
_geom_bond_atom_site_label_1
_geom_bond_atom_site_label_2
_geom_bond_distance
_geom_bond_site_symmetry_2
Tb1 O5 2.404(2) .
Tb1 O3 2.411(3) .
Tb1 O11 2.425(3) 3_565
Tb1 O1 2.424(3) .
Tb1 O10 2.429(3) 3_565
Tb1 O7 2.440(2) .
Tb1 N2 2.483(3) .
Tb1 N1 2.499(3) .
Tb1 N3 2.509(3) 3_565
Sr1 O15 2.530(3) .
Sr1 O9 2.568(3) .
Sr1 O8 2.598(3) .
Sr1 O13 2.615(3) .
Sr1 O17 2.632(3) .
Sr1 O14 2.639(3) .
Sr1 O12 2.644(3) 4_676
Sr1 O16 2.647(3) .
Sr1 C14 3.412(4) .
Sr1 H13B 2.8464 .
Sr1 H15B 2.8885 .
O1 C6 1.270(5) .
C1 N1 1.326(5) .
C1 C2 1.385(5) .
C1 C6 1.518(6) .
N1 C5 1.336(5) .
N2 C12 1.338(5) .
N2 C8 1.341(5) .
O2 C6 1.233(5) .
C2 C3 1.378(6) .
C2 H2 0.9300 .
O3 C7 1.264(5) .
N3 C19 1.333(5) .
N3 C15 1.335(5) .
N3 Tb1 2.509(3) 3_565
C3 C4 1.381(7) .
C3 H3 0.9300 .
N4 C22 1.330(6) .
N4 C24 1.345(6) .
N4 H4A 0.8600 .
O4 C7 1.231(5) .
C4 C5 1.375(6) .
C4 H4 0.9300 .
O5 C13 1.259(4) .
N5 C22 1.307(6) .
N5 C23 1.374(6) .
N5 H5 0.8600 .
C5 C7 1.522(5) .
O6 C13 1.247(4) .
O7 C14 1.270(4) .
C8 C9 1.366(5) .
C8 C13 1.519(5) .
O8 C14 1.238(4) .
O9 C20 1.250(5) .
C9 C10 1.395(6) .
C9 H9 0.9300 .
C10 C11 1.386(6) .
C10 H10 0.9300 .
O10 C20 1.264(5) .
O10 Tb1 2.429(3) 3_565
C11 C12 1.373(5) .
C11 H11 0.9300 .
O11 C21 1.272(5) .
O11 Tb1 2.425(3) 3_565
C12 C14 1.507(5) .
O12 C21 1.231(4) .
O12 Sr1 2.644(3) 4_575
O13 H13A 0.8500 .
O13 H13B 0.8500 .
O14 H14A 0.8500 .
O14 H14B 0.8499 .
C15 C16 1.385(5) .
C15 C20 1.510(5) .
O15 H15A 0.8500 .
O15 H15B 0.8500 .
O16 H16A 0.8500 .
O16 H16B 0.8499 .
C16 C17 1.382(7) .
C16 H16 0.9300 .
O17 H17A 0.8500 .
O17 H17B 0.8500 .
C17 C18 1.388(7) .
C17 H17 0.9300 .
O18 H18A 0.8500 .
O18 H18B 0.8500 .
C18 C19 1.384(6) .
C18 H18 0.9300 .
C19 C21 1.510(5) .
C22 H22 0.9300 .
C23 C24 1.357(7) .
C23 H23 0.9300 .
C24 H24 0.9300 .

loop_
_geom_hbond_atom_site_label_D
_geom_hbond_atom_site_label_H
_geom_hbond_atom_site_label_A
_geom_hbond_distance_DH
_geom_hbond_distance_HA
_geom_hbond_distance_DA
_geom_hbond_angle_DHA
_geom_hbond_site_symmetry_A
N4 H4A O6 0.86 1.90 2.755(5) 172.7 1_556
N5 H5 O4 0.86 1.82 2.678(5) 174.4 4_576
O13 H13A O2 0.85 2.33 3.052(4) 142.4 3_565
O13 H13B O1 0.85 2.25 2.803(4) 122.9 3_565
O14 H14A O10 0.85 2.08 2.803(4) 142.4 .
O14 H14B O18 0.85 2.59 3.201(5) 129.6 3_566
O15 H15A O18 0.85 2.00 2.791(5) 154.4 3_566
O15 H15A O18 0.85 2.00 2.791(5) 154.4 3_566
O15 H15A O18 0.85 2.00 2.791(5) 154.4 3_566
O15 H15B O11 0.85 1.94 2.742(4) 156.6 4_676
O16 H16A O12 0.85 2.31 3.146(4) 167.3 3_575
O16 H16B O7 0.85 1.99 2.823(4) 165.2 2
O17 H17B O16 0.85 2.23 3.014(5) 152.3 2_545
O18 H18A O6 0.85 2.04 2.808(4) 150.6 2_545
O18 H18B O2 0.85 2.08 2.898(5) 161.5 1_556
C10 H10 O11 0.93 2.60 3.370(5) 141.0 3_575
C11 H11 O12 0.93 2.52 3.380(5) 153.6 3_575
C22 H22 O5 0.93 2.55 3.232(5) 130.3 2
C24 H24 O17 0.93 2.55 3.408(7) 153.9 3_566

loop_
_geom_torsion_atom_site_label_1
_geom_torsion_atom_site_label_2
_geom_torsion_atom_site_label_3
_geom_torsion_atom_site_label_4
_geom_torsion
_geom_torsion_site_symmetry_1
O5 Tb1 O1 C6 60.2(3) .
O3 Tb1 O1 C6 -20.3(3) .
O11 Tb1 O1 C6 -93.1(3) 3_565
O10 Tb1 O1 C6 137.6(3) 3_565
O7 Tb1 O1 C6 -152.7(3) .
N2 Tb1 O1 C6 90.6(3) .
N1 Tb1 O1 C6 -14.7(3) .
N3 Tb1 O1 C6 -155.4(3) 3_565
C2 C1 N1 C5 2.7(6) .
C6 C1 N1 C5 -175.4(3) .
C2 C1 N1 Tb1 172.7(3) .
C6 C1 N1 Tb1 -5.4(4) .
O5 Tb1 N1 C1 -75.1(3) .
O3 Tb1 N1 C1 -175.2(3) .
O11 Tb1 N1 C1 105.0(3) 3_565
O1 Tb1 N1 C1 9.6(2) .
O10 Tb1 N1 C1 -26.9(3) 3_565
O7 Tb1 N1 C1 158.0(2) .
N2 Tb1 N1 C1 -120.4(3) .
N3 Tb1 N1 C1 55.3(3) 3_565
O5 Tb1 N1 C5 94.9(3) .
O3 Tb1 N1 C5 -5.3(3) .
O11 Tb1 N1 C5 -85.1(3) 3_565
O1 Tb1 N1 C5 179.5(3) .
O10 Tb1 N1 C5 143.0(3) 3_565
O7 Tb1 N1 C5 -32.0(3) .
N2 Tb1 N1 C5 49.5(3) .
N3 Tb1 N1 C5 -134.8(3) 3_565
O5 Tb1 N2 C12 -177.7(3) .
O3 Tb1 N2 C12 -80.1(3) .
O11 Tb1 N2 C12 -25.6(3) 3_565
O1 Tb1 N2 C12 149.2(2) .
O10 Tb1 N2 C12 102.0(3) 3_565
O7 Tb1 N2 C12 1.4(2) .
N1 Tb1 N2 C12 -129.6(3) .
N3 Tb1 N2 C12 54.5(3) 3_565
O5 Tb1 N2 C8 3.6(2) .
O3 Tb1 N2 C8 101.1(3) .
O11 Tb1 N2 C8 155.6(2) 3_565
O1 Tb1 N2 C8 -29.6(3) .
O10 Tb1 N2 C8 -76.8(3) 3_565
O7 Tb1 N2 C8 -177.4(3) .
N1 Tb1 N2 C8 51.6(3) .
N3 Tb1 N2 C8 -124.2(3) 3_565
N1 C1 C2 C3 -1.1(7) .
C6 C1 C2 C3 176.8(4) .
O5 Tb1 O3 C7 -65.8(3) .
O11 Tb1 O3 C7 87.7(3) 3_565
O1 Tb1 O3 C7 8.3(4) .
O10 Tb1 O3 C7 -125.6(3) 3_565
O7 Tb1 O3 C7 164.2(3) .
N2 Tb1 O3 C7 -129.5(3) .
N1 Tb1 O3 C7 2.8(3) .
N3 Tb1 O3 C7 113.6(3) 3_565
C1 C2 C3 C4 -0.4(8) .
C2 C3 C4 C5 0.2(8) .
O3 Tb1 O5 C13 -80.4(3) .
O11 Tb1 O5 C13 -142.9(3) 3_565
O1 Tb1 O5 C13 150.4(3) .
O10 Tb1 O5 C13 72.7(3) 3_565
O7 Tb1 O5 C13 -7.6(3) .
N2 Tb1 O5 C13 -6.6(3) .
N1 Tb1 O5 C13 -142.9(3) .
N3 Tb1 O5 C13 100.2(3) 3_565
C1 N1 C5 C4 -2.8(6) .
Tb1 N1 C5 C4 -172.9(4) .
C1 N1 C5 C7 177.2(3) .
Tb1 N1 C5 C7 7.2(4) .
C3 C4 C5 N1 1.4(8) .
C3 C4 C5 C7 -178.7(5) .
Tb1 O1 C6 O2 -161.7(3) .
Tb1 O1 C6 C1 17.6(4) .
N1 C1 C6 O2 172.1(4) .
C2 C1 C6 O2 -6.0(6) .
N1 C1 C6 O1 -7.3(5) .
C2 C1 C6 O1 174.7(4) .
O5 Tb1 O7 C14 2.9(3) .
O3 Tb1 O7 C14 82.4(3) .
O11 Tb1 O7 C14 161.9(3) 3_565
O1 Tb1 O7 C14 -134.3(3) .
O10 Tb1 O7 C14 -69.2(3) 3_565
N2 Tb1 O7 C14 1.9(3) .
N1 Tb1 O7 C14 107.0(3) .
N3 Tb1 O7 C14 -131.6(3) 3_565
Tb1 O3 C7 O4 179.6(4) .
Tb1 O3 C7 C5 -0.3(5) .
N1 C5 C7 O4 175.5(4) .
C4 C5 C7 O4 -4.4(7) .
N1 C5 C7 O3 -4.6(5) .
C4 C5 C7 O3 175.4(4) .
C12 N2 C8 C9 0.7(5) .
Tb1 N2 C8 C9 179.5(3) .
C12 N2 C8 C13 180.0(3) .
Tb1 N2 C8 C13 -1.2(4) .
O15 Sr1 O8 C14 163.6(3) .
O9 Sr1 O8 C14 -26.7(3) .
O13 Sr1 O8 C14 -92.2(3) .
O17 Sr1 O8 C14 55.8(3) .
O14 Sr1 O8 C14 1.3(4) .
O12 Sr1 O8 C14 129.0(3) 4_676
O16 Sr1 O8 C14 -149.2(3) .
O15 Sr1 O9 C20 18.3(4) .
O8 Sr1 O9 C20 -152.2(4) .
O13 Sr1 O9 C20 -35.0(3) .
O17 Sr1 O9 C20 119.4(4) .
O14 Sr1 O9 C20 44.2(3) .
O12 Sr1 O9 C20 169.0(3) 4_676
O16 Sr1 O9 C20 -89.2(3) .
C14 Sr1 O9 C20 -161.5(4) .
N2 C8 C9 C10 0.9(6) .
C13 C8 C9 C10 -178.3(4) .
C8 C9 C10 C11 -0.9(6) .
C9 C10 C11 C12 -0.5(6) .
C8 N2 C12 C11 -2.2(5) .
Tb1 N2 C12 C11 179.0(3) .
C8 N2 C12 C14 174.9(3) .
Tb1 N2 C12 C14 -3.9(4) .
C10 C11 C12 N2 2.2(6) .
C10 C11 C12 C14 -174.7(4) .
Tb1 O5 C13 O6 -171.3(3) .
Tb1 O5 C13 C8 8.4(5) .
N2 C8 C13 O6 175.4(3) .
C9 C8 C13 O6 -5.4(6) .
N2 C8 C13 O5 -4.3(5) .
C9 C8 C13 O5 175.0(4) .
Sr1 O8 C14 O7 -60.2(5) .
Sr1 O8 C14 C12 119.6(3) .
Tb1 O7 C14 O8 175.4(3) .
Tb1 O7 C14 C12 -4.5(4) .
Tb1 O7 C14 Sr1 140.43(16) .
N2 C12 C14 O8 -174.6(3) .
C11 C12 C14 O8 2.5(6) .
N2 C12 C14 O7 5.3(5) .
C11 C12 C14 O7 -177.6(4) .
N2 C12 C14 Sr1 -126.8(3) .
C11 C12 C14 Sr1 50.3(5) .
O15 Sr1 C14 O8 -30.0(5) .
O9 Sr1 C14 O8 149.7(3) .
O13 Sr1 C14 O8 94.5(3) .
O17 Sr1 C14 O8 -121.9(3) .
O14 Sr1 C14 O8 -179.1(3) .
O12 Sr1 C14 O8 -48.6(3) 4_676
O16 Sr1 C14 O8 29.3(3) .
O15 Sr1 C14 O7 104.2(4) .
O9 Sr1 C14 O7 -76.2(2) .
O8 Sr1 C14 O7 134.2(4) .
O13 Sr1 C14 O7 -131.3(2) .
O17 Sr1 C14 O7 12.3(2) .
O14 Sr1 C14 O7 -44.9(3) .
O12 Sr1 C14 O7 85.6(2) 4_676
O16 Sr1 C14 O7 163.5(2) .
O15 Sr1 C14 C12 -118.7(4) .
O9 Sr1 C14 C12 60.9(3) .
O8 Sr1 C14 C12 -88.7(4) .
O13 Sr1 C14 C12 5.8(3) .
O17 Sr1 C14 C12 149.4(3) .
O14 Sr1 C14 C12 92.2(3) .
O12 Sr1 C14 C12 -137.3(3) 4_676
O16 Sr1 C14 C12 -59.4(3) .
C19 N3 C15 C16 0.4(6) .
Tb1 N3 C15 C16 -176.3(3) 3_565
C19 N3 C15 C20 179.1(3) .
Tb1 N3 C15 C20 2.4(4) 3_565
N3 C15 C16 C17 0.5(7) .
C20 C15 C16 C17 -178.1(5) .
C15 C16 C17 C18 -0.8(9) .
C16 C17 C18 C19 0.3(9) .
C15 N3 C19 C18 -1.0(6) .
Tb1 N3 C19 C18 175.7(3) 3_565
C15 N3 C19 C21 178.5(3) .
Tb1 N3 C19 C21 -4.8(4) 3_565
C17 C18 C19 N3 0.7(7) .
C17 C18 C19 C21 -178.8(5) .
Sr1 O9 C20 O10 -60.9(5) .
Sr1 O9 C20 C15 116.1(3) .
Tb1 O10 C20 O9 164.1(3) 3_565
Tb1 O10 C20 C15 -12.9(4) 3_565
N3 C15 C20 O9 -171.0(3) .
C16 C15 C20 O9 7.7(6) .
N3 C15 C20 O10 6.3(5) .
C16 C15 C20 O10 -175.0(4) .
Sr1 O12 C21 O11 -38.1(5) 4_575
Sr1 O12 C21 C19 141.0(3) 4_575
Tb1 O11 C21 O12 162.0(3) 3_565
Tb1 O11 C21 C19 -17.2(4) 3_565
N3 C19 C21 O12 -165.7(3) .
C18 C19 C21 O12 13.8(6) .
N3 C19 C21 O11 13.5(5) .
C18 C19 C21 O11 -167.0(4) .
C23 N5 C22 N4 0.6(6) .
C24 N4 C22 N5 -0.4(6) .
C22 N5 C23 C24 -0.5(6) .
C22 N4 C24 C23 0.0(7) .
N5 C23 C24 N4 0.3(7) .
